data_7125689
loop_
_publ_author_name
'He, Shichao'
'Allemond, Laynee L.'
'Dunning, Samuel G.'
'Reynolds, Joseph E.'
'Lynch, Vincent M.'
'Humphrey, Simon M.'

_publ_section_title
;
 In situ formation and solid-state oxidation of a triselenane NSeN-pincer
 MOF.
;
_journal_issue 8
_journal_name_full 'Chemical communications (Cambridge, England)'
_journal_page_first 1286
_journal_page_last 1289
_journal_paper_doi 10.1039/c9cc07851g
_journal_volume 56
_journal_year 2020
_chemical_formula_moiety '2 C6 H4 N O4 Se, 4 H2 O, Ni'
_chemical_formula_sum 'C12 H16 N2 Ni O12 Se2'
_chemical_formula_weight 596.90
_space_group_crystal_system triclinic
_space_group_IT_number 2
_space_group_name_Hall '-P 1'
_space_group_name_H-M_alt 'P -1'
_atom_sites_solution_hydrogens mixed
_audit_creation_method SHELXL-2016/6
_audit_update_record
;
2019-04-09 deposited with the CCDC.	2019-12-23 downloaded from the CCDC.
;
_cell_angle_alpha 104.872(12)
_cell_angle_beta 91.645(10)
_cell_angle_gamma 109.701(12)
_cell_formula_units_Z 1
_cell_length_a 6.7387(8)
_cell_length_b 7.6141(11)
_cell_length_c 9.7024(11)
_cell_measurement_reflns_used 512
_cell_measurement_temperature 100(2)
_cell_measurement_theta_max 68.1
_cell_measurement_theta_min 6.78
_cell_volume 449.33(11)
_computing_cell_refinement 'CrysAlisPro V 1.171.39.46, Agilent Technologies'
_computing_data_collection 'CrysAlisPro V 1.171.39.46, Agilent Technologies'
_computing_data_reduction 'CrysAlisPro V 1.171.39.46, Agilent Technologies'
_computing_molecular_graphics 'XP SHELXTL/PC, Siemens Analytical'
_computing_publication_material 'Shelxl-2016/6, Sheldrick, G. M.'
_computing_structure_refinement 'Shelxl-2016/6, Sheldrick, G. M.'
_computing_structure_solution
;

SHELXT. Sheldrick, G. M. (2015). Acta Cryst. A71, 3-8. 
;
_diffrn_ambient_temperature 100(2)
_diffrn_measured_fraction_theta_full 0.986
_diffrn_measured_fraction_theta_max 0.981
_diffrn_measurement_device_type 'Agilent SuperNova with an Atlas S2 CCD'
_diffrn_measurement_method \w-scans
_diffrn_radiation_type CuK\a
_diffrn_radiation_wavelength 1.54184
_diffrn_reflns_av_R_equivalents 0.1015
_diffrn_reflns_av_unetI/netI 0.1380
_diffrn_reflns_Laue_measured_fraction_full 0.986
_diffrn_reflns_Laue_measured_fraction_max 0.981
_diffrn_reflns_limit_h_max 8
_diffrn_reflns_limit_h_min -8
_diffrn_reflns_limit_k_max 8
_diffrn_reflns_limit_k_min -9
_diffrn_reflns_limit_l_max 11
_diffrn_reflns_limit_l_min -8
_diffrn_reflns_number 2521
_diffrn_reflns_point_group_measured_fraction_full 0.986
_diffrn_reflns_point_group_measured_fraction_max 0.981
_diffrn_reflns_theta_full 67.684
_diffrn_reflns_theta_max 68.368
_diffrn_reflns_theta_min 4.754
_diffrn_source 'micro-focus sealed tube'
_exptl_absorpt_coefficient_mu 6.864
_exptl_absorpt_correction_T_max 1.00
_exptl_absorpt_correction_T_min 0.394
_exptl_absorpt_correction_type multi-scan
_exptl_absorpt_process_details
;
CrysAlisPro 1.171.39.46 (Rigaku Oxford Diffraction, 2018)
Empirical absorption correction using spherical harmonics,
 implemented in SCALE3 ABSPACK scaling algorithm.
;
_exptl_crystal_colour brown
_exptl_crystal_density_diffrn 2.206
_exptl_crystal_description shard
_exptl_crystal_F_000 294
_exptl_crystal_size_max 0.079
_exptl_crystal_size_mid 0.045
_exptl_crystal_size_min 0.031
_refine_diff_density_max 1.004
_refine_diff_density_min -0.614
_refine_diff_density_rms 0.161
_refine_ls_extinction_method none
_refine_ls_goodness_of_fit_ref 1.002
_refine_ls_hydrogen_treatment constr
_refine_ls_matrix_type full
_refine_ls_number_parameters 139
_refine_ls_number_reflns 1613
_refine_ls_number_restraints 0
_refine_ls_restrained_S_all 1.002
_refine_ls_R_factor_all 0.1052
_refine_ls_R_factor_gt 0.0754
_refine_ls_shift/su_max 0.000
_refine_ls_shift/su_mean 0.000
_refine_ls_structure_factor_coef Fsqd
_refine_ls_weighting_details 'w=1/[\s^2^(Fo^2^)+(0.0659P)^2^] where P=(Fo^2^+2Fc^2^)/3'
_refine_ls_weighting_scheme calc
_refine_ls_wR_factor_gt 0.1722
_refine_ls_wR_factor_ref 0.2036
_reflns_Friedel_coverage 0.000
_reflns_number_gt 1069
_reflns_number_total 1613
_reflns_threshold_expression 'I > 2\s(I)'
_cod_data_source_file c9cc07851g2.cif
_cod_data_source_block sh18025
_cod_depositor_comments 'Adding full bibliography for 7125687--7125689.cif.'
_cod_database_code 7125689
_shelx_shelxl_version_number 2016/6
_shelx_space_group_comment
;
The symmetry employed for this shelxl refinement is uniquely defined
by the following loop, which should always be used as a source of
symmetry information in preference to the above space-group names.
They are only intended as comments.
;
_shelx_estimated_absorpt_t_min 0.613
_shelx_estimated_absorpt_t_max 0.815

loop_
_space_group_symop_operation_xyz
'x, y, z'
'-x, -y, -z'

loop_
_atom_site_label
_atom_site_type_symbol
_atom_site_fract_x
_atom_site_fract_y
_atom_site_fract_z
_atom_site_U_iso_or_equiv
_atom_site_adp_type
_atom_site_occupancy
_atom_site_site_symmetry_order
_atom_site_calc_flag
_atom_site_refinement_flags_posn
_atom_site_refinement_flags_adp
_atom_site_refinement_flags_occupancy
C1 C 0.4980(17) 0.3243(15) 0.6858(12) 0.046(2) Uani 1 1 d . . .
C2 C 0.5487(17) 0.2978(15) 0.5469(12) 0.045(2) Uani 1 1 d . . .
C3 C 0.7233(18) 0.4407(16) 0.5210(14) 0.054(3) Uani 1 1 d . . .
H3 H 0.762208 0.433323 0.426932 0.065 Uiso 1 1 calc R U .
C4 C 0.8406(17) 0.5976(15) 0.6403(15) 0.055(3) Uani 1 1 d . . .
H4 H 0.961210 0.697931 0.626425 0.066 Uiso 1 1 calc R U .
C5 C 0.7832(17) 0.6076(14) 0.7768(13) 0.051(3) Uani 1 1 d . . .
H5 H 0.867568 0.711550 0.856254 0.061 Uiso 1 1 calc R U .
C6 C 0.4157(17) 0.1259(16) 0.4259(12) 0.049(3) Uani 1 1 d . . .
O1 O 0.2411(12) 0.0256(10) 0.4580(8) 0.0519(19) Uani 1 1 d . . .
H1O H 0.142478 -0.063271 0.408612 0.062 Uiso 1 1 d R U .
O2 O 0.4826(12) 0.0923(11) 0.3085(9) 0.0527(19) Uani 1 1 d . . .
O1W O 0.2231(13) -0.0726(10) 1.0505(9) 0.0505(18) Uani 1 1 d G . .
H1WA H 0.296640 -0.030220 1.132675 0.076 Uiso 1 1 d G U .
H1WB H 0.237312 0.028261 1.023532 0.076 Uiso 1 1 d G U .
O3 O 0.3072(12) 0.2185(10) 0.9109(9) 0.0493(18) Uani 1 1 d . . .
O4 O 0.0758(12) 0.2598(10) 0.7004(8) 0.0487(17) Uani 1 1 d . . .
O5 O 0.2713(15) 0.5924(12) 0.9290(10) 0.063(2) Uani 1 1 d G . .
H5A H 0.231806 0.578886 0.841779 0.095 Uiso 1 1 d G U .
H5B H 0.314006 0.714010 0.969647 0.095 Uiso 1 1 d G U .
Se1 Se 0.24472(18) 0.13579(16) 0.73392(13) 0.0471(4) Uani 1 1 d . . .
Ni1 Ni 0.500000 0.500000 1.000000 0.0470(7) Uani 1 2 d S . P
N1 N 0.6085(14) 0.4711(13) 0.7976(10) 0.049(2) Uani 1 1 d . . .

loop_
_atom_site_aniso_label
_atom_site_aniso_U_11
_atom_site_aniso_U_22
_atom_site_aniso_U_33
_atom_site_aniso_U_23
_atom_site_aniso_U_13
_atom_site_aniso_U_12
C1 0.045(5) 0.039(5) 0.052(6) 0.017(5) 0.002(4) 0.010(4)
C2 0.051(6) 0.044(6) 0.049(6) 0.015(5) -0.003(5) 0.027(5)
C3 0.045(6) 0.050(6) 0.066(8) 0.007(6) 0.007(5) 0.021(5)
C4 0.036(5) 0.040(6) 0.091(9) 0.027(6) 0.015(5) 0.010(5)
C5 0.044(6) 0.029(5) 0.069(8) 0.009(5) -0.012(5) 0.005(4)
C6 0.045(6) 0.051(6) 0.050(7) 0.014(5) -0.009(5) 0.016(5)
O1 0.051(4) 0.043(4) 0.050(5) 0.002(3) -0.014(3) 0.013(3)
O2 0.053(4) 0.058(5) 0.051(5) 0.017(4) 0.002(3) 0.024(4)
O1W 0.057(4) 0.042(4) 0.049(4) 0.011(3) -0.007(3) 0.016(4)
O3 0.048(4) 0.035(4) 0.057(5) 0.011(3) -0.001(3) 0.006(3)
O4 0.051(4) 0.044(4) 0.052(4) 0.013(3) 0.000(3) 0.018(3)
O5 0.066(5) 0.053(5) 0.062(6) -0.003(4) -0.020(4) 0.027(4)
Se1 0.0474(6) 0.0412(7) 0.0476(7) 0.0087(5) -0.0039(5) 0.0131(5)
Ni1 0.0499(14) 0.0399(14) 0.0455(15) 0.0052(11) -0.0074(11) 0.0149(11)
N1 0.043(5) 0.044(5) 0.054(5) 0.005(4) -0.006(4) 0.016(4)

loop_
_atom_type_symbol
_atom_type_description
_atom_type_scat_dispersion_real
_atom_type_scat_dispersion_imag
_atom_type_scat_source
C C 0.0181 0.0091 'International Tables Vol C Tables 4.2.6.8 and 6.1.1.4'
H H 0.0000 0.0000 'International Tables Vol C Tables 4.2.6.8 and 6.1.1.4'
O O 0.0492 0.0322 'International Tables Vol C Tables 4.2.6.8 and 6.1.1.4'
Se Se -0.7943 1.1372 'International Tables Vol C Tables 4.2.6.8 and 6.1.1.4'
Ni Ni -3.0029 0.5091 'International Tables Vol C Tables 4.2.6.8 and 6.1.1.4'
N N 0.0311 0.0180 'International Tables Vol C Tables 4.2.6.8 and 6.1.1.4'

loop_
_geom_angle_atom_site_label_1
_geom_angle_atom_site_label_2
_geom_angle_atom_site_label_3
_geom_angle
_geom_angle_site_symmetry_1
_geom_angle_site_symmetry_3
N1 C1 C2 125.1(10) . .
N1 C1 Se1 113.8(8) . .
C2 C1 Se1 121.2(8) . .
C1 C2 C3 117.6(10) . .
C1 C2 C6 121.8(10) . .
C3 C2 C6 120.6(11) . .
C2 C3 C4 117.2(12) . .
C2 C3 H3 121.4 . .
C4 C3 H3 121.4 . .
C5 C4 C3 121.1(10) . .
C5 C4 H4 119.4 . .
C3 C4 H4 119.4 . .
N1 C5 C4 120.3(10) . .
N1 C5 H5 119.9 . .
C4 C5 H5 119.9 . .
O2 C6 O1 126.1(10) . .
O2 C6 C2 119.6(10) . .
O1 C6 C2 114.3(10) . .
C6 O1 H1O 130.7 . .
H1WA O1W H1WB 104.9 . .
Se1 O3 Ni1 119.2(4) . .
Ni1 O5 H5A 125.7 . .
Ni1 O5 H5B 105.4 . .
H5A O5 H5B 105.3 . .
O3 Se1 O4 102.5(3) . .
O3 Se1 C1 96.6(4) . .
O4 Se1 C1 93.2(4) . .
O3 Ni1 O3 180.0 . 2_667
O3 Ni1 O5 90.0(3) . 2_667
O3 Ni1 O5 90.0(3) 2_667 2_667
O3 Ni1 O5 90.0(3) . .
O3 Ni1 O5 90.0(3) 2_667 .
O5 Ni1 O5 180.0 2_667 .
O3 Ni1 N1 83.7(3) . .
O3 Ni1 N1 96.3(3) 2_667 .
O5 Ni1 N1 90.4(4) 2_667 .
O5 Ni1 N1 89.6(4) . .
O3 Ni1 N1 96.3(3) . 2_667
O3 Ni1 N1 83.7(3) 2_667 2_667
O5 Ni1 N1 89.6(4) 2_667 2_667
O5 Ni1 N1 90.4(4) . 2_667
N1 Ni1 N1 180.0(5) . 2_667
C1 N1 C5 118.6(11) . .
C1 N1 Ni1 120.4(8) . .
C5 N1 Ni1 120.8(8) . .

loop_
_geom_bond_atom_site_label_1
_geom_bond_atom_site_label_2
_geom_bond_distance
_geom_bond_site_symmetry_2
C1 N1 1.323(14) .
C1 C2 1.381(16) .
C1 Se1 1.982(11) .
C2 C3 1.388(17) .
C2 C6 1.502(15) .
C3 C4 1.411(16) .
C3 H3 0.9500 .
C4 C5 1.381(17) .
C4 H4 0.9500 .
C5 N1 1.343(15) .
C5 H5 0.9500 .
C6 O2 1.235(14) .
C6 O1 1.265(14) .
O1 H1O 0.8006 .
O1W H1WA 0.8501 .
O1W H1WB 0.8500 .
O3 Se1 1.657(8) .
O3 Ni1 2.034(7) .
O4 Se1 1.776(7) .
O5 Ni1 2.064(8) .
O5 H5A 0.8499 .
O5 H5B 0.8500 .
Ni1 N1 2.100(10) .
Ni1 N1 2.100(10) 2_667

loop_
_geom_hbond_atom_site_label_D
_geom_hbond_atom_site_label_H
_geom_hbond_atom_site_label_A
_geom_hbond_distance_DH
_geom_hbond_distance_HA
_geom_hbond_distance_DA
_geom_hbond_angle_DHA
_geom_hbond_site_symmetry_A
O1W H1WB O3 0.85 1.97 2.795(11) 161.8 .
O1W H1WA O2 0.85 1.90 2.748(11) 172.6 1_556
O5 H5B O1W 0.85 1.92 2.653(11) 144.2 1_565
O1 H1O O4 0.80 1.77 2.571(10) 179.9 2_556

loop_
_geom_torsion_atom_site_label_1
_geom_torsion_atom_site_label_2
_geom_torsion_atom_site_label_3
_geom_torsion_atom_site_label_4
_geom_torsion
N1 C1 C2 C3 -3.2(16)
Se1 C1 C2 C3 177.2(8)
N1 C1 C2 C6 179.5(9)
Se1 C1 C2 C6 -0.1(14)
C1 C2 C3 C4 2.7(15)
C6 C2 C3 C4 -179.9(9)
C2 C3 C4 C5 -0.1(16)
C3 C4 C5 N1 -2.6(16)
C1 C2 C6 O2 -169.4(10)
C3 C2 C6 O2 13.3(15)
C1 C2 C6 O1 9.5(14)
C3 C2 C6 O1 -167.7(10)
Ni1 O3 Se1 O4 -69.8(5)
Ni1 O3 Se1 C1 25.0(5)
C2 C1 N1 C5 0.5(16)
Se1 C1 N1 C5 -179.8(7)
C2 C1 N1 Ni1 176.2(8)
Se1 C1 N1 Ni1 -4.2(10)
C4 C5 N1 C1 2.4(15)
C4 C5 N1 Ni1 -173.3(8)
